data_4025852
loop_
_publ_author_name
'Christopher S. Junker'
'Mark E. Welker'
'Cynthia S. Day'

_publ_contact_author_address
; 
Department of Chemistry 
Wake Forest University
P. O. Box 7486
Winston-Salem, N.C. 27109
U.S.A.
;
_publ_contact_author_email welker@wfu.edu
_publ_contact_author_fax '336 758 4656'
_publ_contact_author_name 'Mark E. Welker'
_publ_contact_author_phone '336 758 5758'
_publ_section_title
;
 Synthesis of 4-Aryl- and 4-Alkyl-2-silyl-1,3-butadienes and Their
 Diels-Alder/Cross-Coupling Reactions
;
_journal_name_full 'Journal of Organic Chemistry'
_journal_page_first 8155
_journal_page_last 8165
_journal_paper_doi 10.1021/jo1017734
_journal_volume 75
_journal_year 2010
_chemical_formula_moiety 'C24 H26 O3 Si'
_chemical_formula_sum 'C24 H26 O3 Si'
_chemical_formula_weight 390.54
_chemical_name_systematic
; 
 ? 
;
_space_group_IT_number 19
_symmetry_cell_setting orthorhombic
_symmetry_space_group_name_Hall 'P 2ac 2ab'
_symmetry_space_group_name_H-M 'P 21 21 21'
_atom_sites_solution_hydrogens geom
_atom_sites_solution_primary direct
_atom_sites_solution_secondary difmap
_audit_creation_method SHELXTL
_cell_angle_alpha 90.00
_cell_angle_beta 90.00
_cell_angle_gamma 90.00
_cell_formula_units_Z 4
_cell_length_a 7.1897(9)
_cell_length_b 10.0648(12)
_cell_length_c 29.034(4)
_cell_measurement_reflns_used 3944
_cell_measurement_temperature 193(2)
_cell_measurement_theta_max 26.91
_cell_measurement_theta_min 3.99
_cell_volume 2101.0(5)
_computing_cell_refinement 'Bruker SAINT'
_computing_data_collection 'Bruker SMART'
_computing_data_reduction 'Bruker SAINT'
_computing_molecular_graphics 'Bruker SHELXTL'
_computing_publication_material 'Bruker SHELXTL'
_computing_structure_refinement 'Bruker SHELXTL'
_computing_structure_solution 'Bruker SHELXTL'
_diffrn_ambient_temperature 193(2)
_diffrn_measured_fraction_theta_full 0.992
_diffrn_measured_fraction_theta_max 0.992
_diffrn_measurement_device_type 'Bruker APEX-II CCD'
_diffrn_measurement_method '\f and \w scans'
_diffrn_radiation_monochromator graphite
_diffrn_radiation_source 'fine-focus sealed tube'
_diffrn_radiation_type MoK\a
_diffrn_radiation_wavelength 0.71073
_diffrn_reflns_av_R_equivalents 0.0528
_diffrn_reflns_av_sigmaI/netI 0.0478
_diffrn_reflns_limit_h_max 9
_diffrn_reflns_limit_h_min -9
_diffrn_reflns_limit_k_max 13
_diffrn_reflns_limit_k_min -12
_diffrn_reflns_limit_l_max 37
_diffrn_reflns_limit_l_min -36
_diffrn_reflns_number 19570
_diffrn_reflns_theta_full 27.50
_diffrn_reflns_theta_max 27.50
_diffrn_reflns_theta_min 3.99
_exptl_absorpt_coefficient_mu 0.133
_exptl_absorpt_correction_T_max 0.7460
_exptl_absorpt_correction_T_min 0.5401
_exptl_absorpt_correction_type multi-scan
_exptl_absorpt_process_details
;
 Data were corrected for scaling and absorption effects
 using the  multi-scan technique (SADABS) Sheldrick, G. M. (2008).  
;
_exptl_crystal_colour colourless
_exptl_crystal_density_diffrn 1.235
_exptl_crystal_density_method 'not measured'
_exptl_crystal_description plate
_exptl_crystal_F_000 832
_exptl_crystal_size_max 0.23
_exptl_crystal_size_mid 0.14
_exptl_crystal_size_min 0.03
_refine_diff_density_max 0.500
_refine_diff_density_min -0.224
_refine_diff_density_rms 0.057
_refine_ls_abs_structure_details 'Flack H D (1983), Acta Cryst. A39, 876-881, 2035 Friedel pairs'
_refine_ls_abs_structure_Flack 0.22(15)
_refine_ls_extinction_method none
_refine_ls_goodness_of_fit_ref 1.134
_refine_ls_hydrogen_treatment constr
_refine_ls_matrix_type full
_refine_ls_number_parameters 256
_refine_ls_number_reflns 4786
_refine_ls_number_restraints 0
_refine_ls_restrained_S_all 1.134
_refine_ls_R_factor_all 0.0659
_refine_ls_R_factor_gt 0.0571
_refine_ls_shift/su_max 0.000
_refine_ls_shift/su_mean 0.000
_refine_ls_structure_factor_coef Fsqd
_refine_ls_weighting_details 'calc w=1/[\s^2^(Fo^2^)+(0.0646P)^2^+0.2776P] where P=(Fo^2^+2Fc^2^)/3'
_refine_ls_weighting_scheme calc
_refine_ls_wR_factor_gt 0.1261
_refine_ls_wR_factor_ref 0.1298
_reflns_number_gt 4271
_reflns_number_total 4786
_reflns_threshold_expression >2sigma(I)
_cod_data_source_file jo1017734_si_002_2.cif
_cod_data_source_block a82q2_0m
_cod_depositor_comments
;
The following automatic conversions were performed:

'_symmetry_cell_setting' value 'Orthorhombic' changed to
'orthorhombic' according to the built-in table from CIF Core
dictionary named 'cif_core.dic' version 2.4.1 from 2010-06-29.

Automatic conversion script
Id: cif_fix_values 1646 2011-03-28 12:23:43Z adriana 
;
_cod_original_cell_volume 2101.0(4)
_cod_database_code 4025852

loop_
_symmetry_equiv_pos_as_xyz
'x, y, z'
'x+1/2, -y+1/2, -z'
'-x, y+1/2, -z+1/2'
'-x+1/2, -y, z+1/2'

loop_
_atom_site_label
_atom_site_type_symbol
_atom_site_fract_x
_atom_site_fract_y
_atom_site_fract_z
_atom_site_U_iso_or_equiv
_atom_site_adp_type
_atom_site_occupancy
_atom_site_symmetry_multiplicity
_atom_site_calc_flag
_atom_site_refinement_flags
_atom_site_disorder_assembly
_atom_site_disorder_group
Si1 Si 0.09211(9) 0.09444(6) 0.21528(2) 0.02473(16) Uani 1 1 d . . .
O1 O 0.3117(3) 0.0376(2) 0.43737(7) 0.0462(5) Uani 1 1 d . . .
O2 O 0.4833(4) -0.0793(2) 0.29681(8) 0.0618(7) Uani 1 1 d . . .
O3 O 0.3885(3) -0.05049(19) 0.36936(7) 0.0419(5) Uani 1 1 d . . .
C1 C 0.3371(4) 0.0544(3) 0.39759(10) 0.0328(6) Uani 1 1 d . . .
C2 C 0.3253(3) 0.1817(3) 0.36930(8) 0.0263(5) Uani 1 1 d . . .
C3 C 0.4401(3) 0.1451(3) 0.32665(8) 0.0305(5) Uani 1 1 d . . .
H3 H 0.5702 0.1778 0.3310 0.037 Uiso 1 1 calc R . .
C4 C 0.4418(4) -0.0043(3) 0.32686(10) 0.0384(6) Uani 1 1 d . . .
C5 C 0.1159(3) 0.2125(2) 0.35634(8) 0.0233(5) Uani 1 1 d . . .
H5 H 0.1100 0.3109 0.3518 0.028 Uiso 1 1 calc R . .
C6 C 0.0580(3) 0.1527(2) 0.31062(7) 0.0239(5) Uani 1 1 d . . .
H6 H -0.0628 0.1151 0.3081 0.029 Uiso 1 1 calc R . .
C7 C 0.1683(3) 0.1504(2) 0.27379(8) 0.0235(5) Uani 1 1 d . . .
C8 C 0.3664(3) 0.1978(3) 0.28073(8) 0.0280(5) Uani 1 1 d . . .
H8A H 0.3699 0.2961 0.2807 0.034 Uiso 1 1 calc R . .
H8B H 0.4457 0.1654 0.2552 0.034 Uiso 1 1 calc R . .
C9 C -0.0177(3) 0.1832(2) 0.39533(8) 0.0245(5) Uani 1 1 d . . .
C10 C -0.0905(4) 0.0559(2) 0.40080(8) 0.0303(5) Uani 1 1 d . . .
H10 H -0.0628 -0.0107 0.3787 0.036 Uiso 1 1 calc R . .
C11 C -0.2030(4) 0.0250(3) 0.43823(10) 0.0362(6) Uani 1 1 d . . .
H11 H -0.2530 -0.0619 0.4416 0.043 Uiso 1 1 calc R . .
C12 C -0.2416(4) 0.1228(3) 0.47073(9) 0.0375(7) Uani 1 1 d . . .
H12 H -0.3160 0.1020 0.4968 0.045 Uiso 1 1 calc R . .
C13 C -0.1731(4) 0.2484(3) 0.46537(9) 0.0356(6) Uani 1 1 d . . .
H13 H -0.2014 0.3149 0.4875 0.043 Uiso 1 1 calc R . .
C14 C -0.0617(4) 0.2796(2) 0.42751(8) 0.0285(5) Uani 1 1 d . . .
H14 H -0.0159 0.3675 0.4238 0.034 Uiso 1 1 calc R . .
C15 C -0.1597(4) 0.0555(3) 0.21610(10) 0.0415(7) Uani 1 1 d . . .
H15A H -0.1986 0.0249 0.1855 0.062 Uiso 1 1 calc R . .
H15B H -0.2300 0.1354 0.2244 0.062 Uiso 1 1 calc R . .
H15C H -0.1838 -0.0145 0.2388 0.062 Uiso 1 1 calc R . .
C16 C 0.2341(4) -0.0521(3) 0.19759(10) 0.0387(6) Uani 1 1 d . . .
H16A H 0.2046 -0.1278 0.2175 0.058 Uiso 1 1 calc R . .
H16B H 0.3666 -0.0306 0.2004 0.058 Uiso 1 1 calc R . .
H16C H 0.2059 -0.0750 0.1655 0.058 Uiso 1 1 calc R . .
C17 C 0.1362(4) 0.2364(3) 0.17458(9) 0.0383(7) Uani 1 1 d . . .
H17A H 0.0478 0.3090 0.1816 0.046 Uiso 1 1 calc R . .
H17B H 0.2634 0.2706 0.1799 0.046 Uiso 1 1 calc R . .
C18 C 0.1168(4) 0.1995(2) 0.12456(9) 0.0352(6) Uani 1 1 d . . .
C19 C -0.0562(5) 0.2041(3) 0.10284(10) 0.0455(7) Uani 1 1 d . . .
H19 H -0.1630 0.2290 0.1201 0.055 Uiso 1 1 calc R . .
C20 C -0.0749(7) 0.1731(3) 0.05683(11) 0.0582(9) Uani 1 1 d . . .
H20 H -0.1939 0.1780 0.0427 0.070 Uiso 1 1 calc R . .
C21 C 0.0733(8) 0.1359(3) 0.03156(11) 0.0662(12) Uani 1 1 d . . .
H21 H 0.0584 0.1147 -0.0001 0.079 Uiso 1 1 calc R . .
C22 C 0.2455(7) 0.1288(3) 0.05160(12) 0.0638(11) Uani 1 1 d . . .
H22 H 0.3499 0.1016 0.0339 0.077 Uiso 1 1 calc R . .
C23 C 0.2678(5) 0.1617(3) 0.09826(11) 0.0520(8) Uani 1 1 d . . .
H23 H 0.3879 0.1579 0.1119 0.062 Uiso 1 1 calc R . .
C24 C 0.4076(4) 0.2976(3) 0.39648(9) 0.0380(6) Uani 1 1 d . . .
H24A H 0.3319 0.3137 0.4240 0.057 Uiso 1 1 calc R . .
H24B H 0.4084 0.3774 0.3772 0.057 Uiso 1 1 calc R . .
H24C H 0.5351 0.2759 0.4057 0.057 Uiso 1 1 calc R . .

loop_
_atom_site_aniso_label
_atom_site_aniso_U_11
_atom_site_aniso_U_22
_atom_site_aniso_U_33
_atom_site_aniso_U_23
_atom_site_aniso_U_13
_atom_site_aniso_U_12
Si1 0.0270(3) 0.0240(3) 0.0232(3) -0.0018(2) 0.0019(3) -0.0022(3)
O1 0.0433(12) 0.0606(14) 0.0347(11) 0.0168(10) -0.0005(9) 0.0069(10)
O2 0.0745(16) 0.0584(15) 0.0524(13) -0.0092(11) -0.0029(12) 0.0390(13)
O3 0.0471(12) 0.0315(10) 0.0471(11) 0.0068(8) -0.0051(10) 0.0074(9)
C1 0.0210(11) 0.0415(15) 0.0360(14) 0.0087(12) -0.0050(11) 0.0044(11)
C2 0.0234(11) 0.0326(13) 0.0230(12) 0.0011(10) -0.0018(10) -0.0002(10)
C3 0.0219(12) 0.0383(13) 0.0311(13) 0.0024(11) 0.0003(11) 0.0016(10)
C4 0.0317(15) 0.0434(15) 0.0401(15) 0.0003(13) -0.0041(13) 0.0168(12)
C5 0.0226(11) 0.0215(11) 0.0258(11) -0.0007(9) 0.0007(10) 0.0033(9)
C6 0.0218(11) 0.0249(11) 0.0251(11) 0.0003(9) -0.0032(9) 0.0000(9)
C7 0.0258(11) 0.0226(11) 0.0220(12) 0.0010(9) -0.0023(9) 0.0016(9)
C8 0.0248(12) 0.0342(13) 0.0251(12) 0.0026(10) 0.0036(10) -0.0020(9)
C9 0.0245(12) 0.0280(12) 0.0209(11) -0.0013(9) -0.0034(9) 0.0022(9)
C10 0.0312(12) 0.0304(12) 0.0293(12) -0.0038(10) 0.0050(11) -0.0008(11)
C11 0.0365(15) 0.0349(15) 0.0372(15) 0.0020(11) 0.0049(12) -0.0060(12)
C12 0.0333(14) 0.0549(19) 0.0241(13) -0.0004(12) 0.0069(11) 0.0002(13)
C13 0.0353(15) 0.0471(17) 0.0244(13) -0.0100(11) 0.0004(11) 0.0059(13)
C14 0.0258(13) 0.0305(13) 0.0293(13) -0.0061(10) -0.0034(10) 0.0003(10)
C15 0.0317(13) 0.0535(17) 0.0392(15) -0.0099(14) -0.0013(13) -0.0103(13)
C16 0.0429(16) 0.0337(14) 0.0395(15) -0.0086(12) 0.0016(13) 0.0073(12)
C17 0.0532(19) 0.0343(14) 0.0276(13) 0.0039(11) -0.0052(13) -0.0108(13)
C18 0.0519(18) 0.0231(12) 0.0307(13) 0.0034(10) 0.0015(13) -0.0075(12)
C19 0.063(2) 0.0347(15) 0.0390(15) 0.0006(12) -0.0072(15) 0.0052(15)
C20 0.092(3) 0.0441(18) 0.0387(17) 0.0017(13) -0.017(2) 0.002(2)
C21 0.127(4) 0.0382(17) 0.0330(16) -0.0011(13) -0.003(2) -0.009(2)
C22 0.103(3) 0.043(2) 0.045(2) 0.0017(15) 0.033(2) -0.001(2)
C23 0.060(2) 0.0493(19) 0.0467(18) 0.0116(15) 0.0154(16) -0.0019(16)
C24 0.0329(14) 0.0435(15) 0.0376(14) -0.0046(12) -0.0052(13) -0.0029(13)

loop_
_atom_type_symbol
_atom_type_description
_atom_type_scat_dispersion_real
_atom_type_scat_dispersion_imag
_atom_type_scat_source
C C 0.0033 0.0016 'International Tables Vol C Tables 4.2.6.8 and 6.1.1.4'
H H 0.0000 0.0000 'International Tables Vol C Tables 4.2.6.8 and 6.1.1.4'
O O 0.0106 0.0060 'International Tables Vol C Tables 4.2.6.8 and 6.1.1.4'
Si Si 0.0817 0.0704 'International Tables Vol C Tables 4.2.6.8 and 6.1.1.4'

loop_
_geom_angle_atom_site_label_1
_geom_angle_atom_site_label_2
_geom_angle_atom_site_label_3
_geom_angle
_geom_angle_site_symmetry_1
_geom_angle_site_symmetry_3
_geom_angle_publ_flag
C15 Si1 C16 111.77(14) . . ?
C15 Si1 C7 109.76(12) . . ?
C16 Si1 C7 109.11(12) . . ?
C15 Si1 C17 109.49(15) . . ?
C16 Si1 C17 109.58(14) . . ?
C7 Si1 C17 107.01(11) . . ?
C4 O3 C1 110.4(2) . . ?
O1 C1 O3 120.6(3) . . ?
O1 C1 C2 129.7(3) . . ?
O3 C1 C2 109.7(2) . . ?
C1 C2 C24 110.0(2) . . ?
C1 C2 C3 101.7(2) . . ?
C24 C2 C3 113.1(2) . . ?
C1 C2 C5 110.2(2) . . ?
C24 C2 C5 110.0(2) . . ?
C3 C2 C5 111.53(19) . . ?
C4 C3 C8 110.7(2) . . ?
C4 C3 C2 104.0(2) . . ?
C8 C3 C2 115.7(2) . . ?
C4 C3 H3 108.7 . . ?
C8 C3 H3 108.7 . . ?
C2 C3 H3 108.7 . . ?
O2 C4 O3 120.9(3) . . ?
O2 C4 C3 129.2(3) . . ?
O3 C4 C3 109.8(2) . . ?
C9 C5 C6 113.78(19) . . ?
C9 C5 C2 112.82(18) . . ?
C6 C5 C2 113.08(19) . . ?
C9 C5 H5 105.4 . . ?
C6 C5 H5 105.4 . . ?
C2 C5 H5 105.4 . . ?
C7 C6 C5 123.1(2) . . ?
C7 C6 H6 118.4 . . ?
C5 C6 H6 118.4 . . ?
C6 C7 C8 116.6(2) . . ?
C6 C7 Si1 124.03(18) . . ?
C8 C7 Si1 119.38(17) . . ?
C7 C8 C3 109.42(19) . . ?
C7 C8 H8A 109.8 . . ?
C3 C8 H8A 109.8 . . ?
C7 C8 H8B 109.8 . . ?
C3 C8 H8B 109.8 . . ?
H8A C8 H8B 108.2 . . ?
C14 C9 C10 118.8(2) . . ?
C14 C9 C5 120.9(2) . . ?
C10 C9 C5 120.2(2) . . ?
C11 C10 C9 120.9(2) . . ?
C11 C10 H10 119.5 . . ?
C9 C10 H10 119.5 . . ?
C10 C11 C12 119.2(3) . . ?
C10 C11 H11 120.4 . . ?
C12 C11 H11 120.4 . . ?
C13 C12 C11 120.4(2) . . ?
C13 C12 H12 119.8 . . ?
C11 C12 H12 119.8 . . ?
C12 C13 C14 120.3(2) . . ?
C12 C13 H13 119.8 . . ?
C14 C13 H13 119.8 . . ?
C9 C14 C13 120.3(2) . . ?
C9 C14 H14 119.8 . . ?
C13 C14 H14 119.8 . . ?
Si1 C15 H15A 109.5 . . ?
Si1 C15 H15B 109.5 . . ?
H15A C15 H15B 109.5 . . ?
Si1 C15 H15C 109.5 . . ?
H15A C15 H15C 109.5 . . ?
H15B C15 H15C 109.5 . . ?
Si1 C16 H16A 109.5 . . ?
Si1 C16 H16B 109.5 . . ?
H16A C16 H16B 109.5 . . ?
Si1 C16 H16C 109.5 . . ?
H16A C16 H16C 109.5 . . ?
H16B C16 H16C 109.5 . . ?
C18 C17 Si1 113.81(18) . . ?
C18 C17 H17A 108.8 . . ?
Si1 C17 H17A 108.8 . . ?
C18 C17 H17B 108.8 . . ?
Si1 C17 H17B 108.8 . . ?
H17A C17 H17B 107.7 . . ?
C23 C18 C19 117.4(3) . . ?
C23 C18 C17 121.9(3) . . ?
C19 C18 C17 120.7(3) . . ?
C20 C19 C18 121.2(4) . . ?
C20 C19 H19 119.4 . . ?
C18 C19 H19 119.4 . . ?
C21 C20 C19 120.9(4) . . ?
C21 C20 H20 119.5 . . ?
C19 C20 H20 119.5 . . ?
C20 C21 C22 119.9(3) . . ?
C20 C21 H21 120.1 . . ?
C22 C21 H21 120.1 . . ?
C21 C22 C23 120.1(4) . . ?
C21 C22 H22 120.0 . . ?
C23 C22 H22 120.0 . . ?
C18 C23 C22 120.6(4) . . ?
C18 C23 H23 119.7 . . ?
C22 C23 H23 119.7 . . ?
C2 C24 H24A 109.5 . . ?
C2 C24 H24B 109.5 . . ?
H24A C24 H24B 109.5 . . ?
C2 C24 H24C 109.5 . . ?
H24A C24 H24C 109.5 . . ?
H24B C24 H24C 109.5 . . ?

loop_
_geom_bond_atom_site_label_1
_geom_bond_atom_site_label_2
_geom_bond_distance
_geom_bond_site_symmetry_2
_geom_bond_publ_flag
Si1 C15 1.853(3) . ?
Si1 C16 1.866(3) . ?
Si1 C7 1.872(2) . ?
Si1 C17 1.881(3) . ?
O1 C1 1.181(3) . ?
O2 C4 1.191(3) . ?
O3 C4 1.373(3) . ?
O3 C1 1.387(3) . ?
C1 C2 1.525(4) . ?
C2 C24 1.527(4) . ?
C2 C3 1.533(3) . ?
C2 C5 1.583(3) . ?
C3 C4 1.504(4) . ?
C3 C8 1.530(3) . ?
C3 H3 1.0000 . ?
C5 C9 1.513(3) . ?
C5 C6 1.516(3) . ?
C5 H5 1.0000 . ?
C6 C7 1.332(3) . ?
C6 H6 0.9500 . ?
C7 C8 1.515(3) . ?
C8 H8A 0.9900 . ?
C8 H8B 0.9900 . ?
C9 C14 1.384(3) . ?
C9 C10 1.393(4) . ?
C10 C11 1.390(4) . ?
C10 H10 0.9500 . ?
C11 C12 1.391(4) . ?
C11 H11 0.9500 . ?
C12 C13 1.366(4) . ?
C12 H12 0.9500 . ?
C13 C14 1.396(4) . ?
C13 H13 0.9500 . ?
C14 H14 0.9500 . ?
C15 H15A 0.9800 . ?
C15 H15B 0.9800 . ?
C15 H15C 0.9800 . ?
C16 H16A 0.9800 . ?
C16 H16B 0.9800 . ?
C16 H16C 0.9800 . ?
C17 C18 1.505(4) . ?
C17 H17A 0.9900 . ?
C17 H17B 0.9900 . ?
C18 C23 1.381(4) . ?
C18 C19 1.395(5) . ?
C19 C20 1.378(4) . ?
C19 H19 0.9500 . ?
C20 C21 1.346(6) . ?
C20 H20 0.9500 . ?
C21 C22 1.370(6) . ?
C21 H21 0.9500 . ?
C22 C23 1.404(5) . ?
C22 H22 0.9500 . ?
C23 H23 0.9500 . ?
C24 H24A 0.9800 . ?
C24 H24B 0.9800 . ?
C24 H24C 0.9800 . ?

loop_
_geom_torsion_atom_site_label_1
_geom_torsion_atom_site_label_2
_geom_torsion_atom_site_label_3
_geom_torsion_atom_site_label_4
_geom_torsion
_geom_torsion_site_symmetry_1
_geom_torsion_site_symmetry_2
_geom_torsion_site_symmetry_3
_geom_torsion_site_symmetry_4
_geom_torsion_publ_flag
C4 O3 C1 O1 -169.4(3) . . . . ?
C4 O3 C1 C2 9.7(3) . . . . ?
O1 C1 C2 C24 39.9(4) . . . . ?
O3 C1 C2 C24 -139.1(2) . . . . ?
O1 C1 C2 C3 160.1(3) . . . . ?
O3 C1 C2 C3 -18.9(3) . . . . ?
O1 C1 C2 C5 -81.5(3) . . . . ?
O3 C1 C2 C5 99.5(2) . . . . ?
C1 C2 C3 C4 20.1(2) . . . . ?
C24 C2 C3 C4 138.0(2) . . . . ?
C5 C2 C3 C4 -97.4(2) . . . . ?
C1 C2 C3 C8 141.7(2) . . . . ?
C24 C2 C3 C8 -100.4(3) . . . . ?
C5 C2 C3 C8 24.2(3) . . . . ?
C1 O3 C4 O2 -176.6(3) . . . . ?
C1 O3 C4 C3 4.3(3) . . . . ?
C8 C3 C4 O2 40.0(4) . . . . ?
C2 C3 C4 O2 164.9(3) . . . . ?
C8 C3 C4 O3 -141.0(2) . . . . ?
C2 C3 C4 O3 -16.1(3) . . . . ?
C1 C2 C5 C9 39.7(3) . . . . ?
C24 C2 C5 C9 -81.7(2) . . . . ?
C3 C2 C5 C9 151.9(2) . . . . ?
C1 C2 C5 C6 -91.2(2) . . . . ?
C24 C2 C5 C6 147.4(2) . . . . ?
C3 C2 C5 C6 21.0(3) . . . . ?
C9 C5 C6 C7 -170.1(2) . . . . ?
C2 C5 C6 C7 -39.6(3) . . . . ?
C5 C6 C7 C8 6.4(3) . . . . ?
C5 C6 C7 Si1 -173.00(17) . . . . ?
C15 Si1 C7 C6 4.0(3) . . . . ?
C16 Si1 C7 C6 -118.8(2) . . . . ?
C17 Si1 C7 C6 122.7(2) . . . . ?
C15 Si1 C7 C8 -175.45(19) . . . . ?
C16 Si1 C7 C8 61.8(2) . . . . ?
C17 Si1 C7 C8 -56.7(2) . . . . ?
C6 C7 C8 C3 41.0(3) . . . . ?
Si1 C7 C8 C3 -139.53(18) . . . . ?
C4 C3 C8 C7 61.3(3) . . . . ?
C2 C3 C8 C7 -56.7(3) . . . . ?
C6 C5 C9 C14 -139.8(2) . . . . ?
C2 C5 C9 C14 89.6(3) . . . . ?
C6 C5 C9 C10 43.8(3) . . . . ?
C2 C5 C9 C10 -86.8(3) . . . . ?
C14 C9 C10 C11 -1.0(4) . . . . ?
C5 C9 C10 C11 175.5(2) . . . . ?
C9 C10 C11 C12 -0.5(4) . . . . ?
C10 C11 C12 C13 1.5(4) . . . . ?
C11 C12 C13 C14 -0.8(4) . . . . ?
C10 C9 C14 C13 1.7(4) . . . . ?
C5 C9 C14 C13 -174.8(2) . . . . ?
C12 C13 C14 C9 -0.8(4) . . . . ?
C15 Si1 C17 C18 -72.1(3) . . . . ?
C16 Si1 C17 C18 50.8(3) . . . . ?
C7 Si1 C17 C18 169.0(2) . . . . ?
Si1 C17 C18 C23 -94.2(3) . . . . ?
Si1 C17 C18 C19 86.6(3) . . . . ?
C23 C18 C19 C20 -0.5(4) . . . . ?
C17 C18 C19 C20 178.7(3) . . . . ?
C18 C19 C20 C21 0.8(5) . . . . ?
C19 C20 C21 C22 -0.1(5) . . . . ?
C20 C21 C22 C23 -0.7(5) . . . . ?
C19 C18 C23 C22 -0.3(4) . . . . ?
C17 C18 C23 C22 -179.6(3) . . . . ?
C21 C22 C23 C18 1.0(5) . . . . ?

loop_
_cod_related_entry_id
_cod_related_entry_database
_cod_related_entry_code
1 ChemSpider 30659314
